data_4316152
loop_
_publ_author_name
'Yi-Hsiu Tseng'
'Dibyendu Bhattacharya'
'Shih-Ming Lin'
'P. Thanasekaran'
'Jing-Yun Wu'
'Li-Wei Lee'
'M. Sathiyendiran'
'Mei-Lin Ho'
'Min-Wen Chung'
'Kung-Chung Hsu'
'Pi-Tai Chou'
'Kuang-Lieh Lu'

_publ_section_title
;
 Highly Emissive Cyclometalated Rhenium Metallacycles:
 Structure-Luminescence Relationship
;
_journal_name_full 'Inorganic Chemistry'
_journal_page_first 6805
_journal_page_last 6807
_journal_paper_doi 10.1021/ic100882u
_journal_volume 49
_journal_year 2010
_chemical_formula_sum 'C43 H31 N7 O6 Re2'
_chemical_formula_weight 1114.15
_chemical_name_systematic
; 
 ? 
;
_space_group_IT_number 11
_symmetry_cell_setting monoclinic
_symmetry_space_group_name_Hall '-P 2yb'
_symmetry_space_group_name_H-M 'P 1 21/m 1'
_atom_sites_solution_hydrogens geom
_atom_sites_solution_primary direct
_atom_sites_solution_secondary difmap
_audit_creation_method SHELXL-97
_cell_angle_alpha 90.00
_cell_angle_beta 108.866(1)
_cell_angle_gamma 90.00
_cell_formula_units_Z 2
_cell_length_a 8.6324(6)
_cell_length_b 21.9646(16)
_cell_length_c 10.7844(8)
_cell_measurement_reflns_used 4017
_cell_measurement_temperature 295(2)
_cell_measurement_theta_max 23.00
_cell_measurement_theta_min 2.20
_cell_volume 1934.9(2)
_computing_cell_refinement 'Bruker SAINT'
_computing_data_collection 'Bruker SMART'
_computing_data_reduction 'Bruker SAINT'
_computing_molecular_graphics 'Bruker SHELXTL'
_computing_publication_material 'Bruker SHELXTL'
_computing_structure_refinement 'SHELXL-97 (Sheldrick, 1997)'
_computing_structure_solution 'SHELXS-97 (Sheldrick, 1990)'
_diffrn_ambient_temperature 295(2)
_diffrn_measured_fraction_theta_full 0.995
_diffrn_measured_fraction_theta_max 0.995
_diffrn_measurement_device_type 'BRUKER SMART APEXCCD area detector'
_diffrn_measurement_method 'omega scans'
_diffrn_radiation_monochromator graphite
_diffrn_radiation_source 'fine-focus sealed tube'
_diffrn_radiation_type MoK\a
_diffrn_radiation_wavelength 0.71073
_diffrn_reflns_av_R_equivalents 0.0423
_diffrn_reflns_av_sigmaI/netI 0.0355
_diffrn_reflns_limit_h_max 10
_diffrn_reflns_limit_h_min -11
_diffrn_reflns_limit_k_max 27
_diffrn_reflns_limit_k_min -28
_diffrn_reflns_limit_l_max 13
_diffrn_reflns_limit_l_min -13
_diffrn_reflns_number 16647
_diffrn_reflns_theta_full 27.49
_diffrn_reflns_theta_max 27.49
_diffrn_reflns_theta_min 1.85
_exptl_absorpt_coefficient_mu 6.310
_exptl_absorpt_correction_T_max 0.4512
_exptl_absorpt_correction_T_min 0.3015
_exptl_absorpt_correction_type multi-scan
_exptl_crystal_colour light-brown
_exptl_crystal_density_diffrn 1.912
_exptl_crystal_density_meas ?
_exptl_crystal_density_method 'not measured'
_exptl_crystal_description block
_exptl_crystal_F_000 1072
_exptl_crystal_size_max 0.25
_exptl_crystal_size_mid 0.22
_exptl_crystal_size_min 0.15
_refine_diff_density_max 0.931
_refine_diff_density_min -0.548
_refine_diff_density_rms 0.087
_refine_ls_extinction_method none
_refine_ls_goodness_of_fit_ref 1.044
_refine_ls_hydrogen_treatment constr
_refine_ls_matrix_type full
_refine_ls_number_parameters 342
_refine_ls_number_reflns 4526
_refine_ls_number_restraints 4
_refine_ls_restrained_S_all 1.044
_refine_ls_R_factor_all 0.0586
_refine_ls_R_factor_gt 0.0391
_refine_ls_shift/su_max 0.000
_refine_ls_shift/su_mean 0.000
_refine_ls_structure_factor_coef Fsqd
_refine_ls_weighting_details 'calc w=1/[\s^2^(Fo^2^)+(0.0362P)^2^+1.2995P] where P=(Fo^2^+2Fc^2^)/3'
_refine_ls_weighting_scheme calc
_refine_ls_wR_factor_gt 0.0810
_refine_ls_wR_factor_ref 0.0879
_reflns_number_gt 3463
_reflns_number_total 4526
_reflns_threshold_expression >2sigma(I)
_cod_data_source_file ic100882u_si_001_2.cif
_cod_data_source_block cpd2
_cod_depositor_comments
;
The following automatic conversions were performed:

'_symmetry_cell_setting' value 'Monoclinic' changed to 'monoclinic'
according to the built-in table from CIF Core dictionary named
'cif_core.dic' version 2.4.1 from 2010-06-29.

Automatic conversion script
Id: cif_fix_values 1646 2011-03-28 12:23:43Z adriana 

The following automatic conversions were performed:

'_exptl_crystal_density_meas' value 'not_measured' was changed to '?'
- the value is perceived as not measured.

Automatic conversion script
Id: cif_fix_values 3008 2015-01-20 13:52:24Z robertas 
;
_cod_database_code 4316152

loop_
_symmetry_equiv_pos_as_xyz
'x, y, z'
'-x, y+1/2, -z'
'-x, -y, -z'
'x, -y-1/2, z'

loop_
_atom_site_label
_atom_site_type_symbol
_atom_site_fract_x
_atom_site_fract_y
_atom_site_fract_z
_atom_site_U_iso_or_equiv
_atom_site_adp_type
_atom_site_occupancy
_atom_site_symmetry_multiplicity
_atom_site_calc_flag
_atom_site_refinement_flags
_atom_site_disorder_assembly
_atom_site_disorder_group
Re Re 0.19101(14) 0.13026(4) 0.10599(11) 0.0514(2) Uani 0.50 1 d PD . 1
C4 C 0.334(3) 0.2868(9) 0.072(2) 0.054(4) Uani 0.50 1 d P . 1
N2 N 0.0928(11) 0.2081(5) 0.1851(8) 0.036(2) Uiso 0.50 1 d P . 1
Re' Re 0.16605(14) 0.10710(4) 0.11438(10) 0.0462(2) Uani 0.50 1 d PD . 2
N1 N 0.3167(17) 0.1827(6) 0.0708(12) 0.046(3) Uani 0.50 1 d P . 2
N2' N 0.0806(10) 0.1885(4) 0.1874(8) 0.036(2) Uiso 0.50 1 d P . 2
N3 N 0.3605(5) 0.1139(2) 0.3073(4) 0.0677(13) Uani 1 1 d . . .
N4 N 0.4507(5) 0.11915(18) 0.5248(4) 0.0592(11) Uani 1 1 d . . .
C1 C 0.083(3) 0.0642(11) 0.159(2) 0.083(8) Uani 0.50 1 d PD . 1
C2 C 0.291(2) 0.0752(9) 0.0140(16) 0.082(6) Uani 0.50 1 d P . 1
C3 C 0.0171(14) 0.1406(5) -0.0533(11) 0.057(3) Uiso 0.50 1 d P . 1
O1 O 0.023(3) 0.0219(7) 0.176(3) 0.099(7) Uani 0.50 1 d PD . 1
O2 O 0.3500(16) 0.0487(6) -0.0468(11) 0.107(4) Uani 0.50 1 d P . 1
O3 O -0.0997(11) 0.1481(5) -0.1444(9) 0.079(3) Uiso 0.50 1 d P . 1
C1' C 0.035(4) 0.0496(11) 0.169(3) 0.089(9) Uani 0.50 1 d PD . 2
C2' C 0.254(2) 0.0459(10) 0.0431(17) 0.077(6) Uani 0.50 1 d P . 2
C3' C -0.0085(12) 0.1154(5) -0.0433(9) 0.045(2) Uiso 0.50 1 d P . 2
O1' O -0.039(2) 0.0124(9) 0.192(2) 0.088(6) Uani 0.50 1 d PD . 2
O2' O 0.3117(15) 0.0072(6) -0.0079(14) 0.108(4) Uani 0.50 1 d P . 2
O3' O -0.1204(10) 0.1194(4) -0.1351(8) 0.061(2) Uiso 0.50 1 d P . 2
C5 C 0.5174(18) 0.2324(16) -0.0034(14) 0.088(13) Uani 0.50 1 d P . .
H5 H 0.6084 0.2313 -0.0361 0.106 Uiso 0.50 1 d PR . .
C6' C 0.457(3) 0.2869(10) 0.018(2) 0.072(7) Uani 0.50 1 d P . 1
H6' H 0.5003 0.3238 -0.0059 0.086 Uiso 0.50 1 d PR . 1
C6 C 0.447(3) 0.1792(8) 0.0203(17) 0.064(5) Uani 0.50 1 d P . 2
H6 H 0.4902 0.1407 0.0055 0.076 Uiso 0.50 1 d PR . 2
C7 C 0.2730(13) 0.2369(14) 0.0969(10) 0.052(10) Uani 0.50 1 d P . .
C8 C 0.1479(10) 0.2383(8) 0.1582(7) 0.036(5) Uani 0.50 1 d P . .
C9 C -0.0301(5) 0.2173(2) 0.2401(4) 0.0487(11) Uani 1 1 d . . .
C10 C -0.1316(6) 0.1856(2) 0.2909(5) 0.0593(13) Uani 1 1 d . . .
H10 H -0.1314 0.1433 0.2919 0.071 Uiso 1 1 calc R . .
C11 C -0.2345(6) 0.2184(2) 0.3407(5) 0.0618(13) Uani 1 1 d . . .
H11 H -0.3054 0.1977 0.3750 0.074 Uiso 1 1 calc R . .
C12 C 0.3359(7) 0.1357(3) 0.4139(5) 0.085(2) Uani 1 1 d . . .
H12 H 0.2471 0.1601 0.4116 0.102 Uiso 1 1 calc R . .
C13 C 0.5056(5) 0.0804(2) 0.3549(4) 0.0455(10) Uani 1 1 d . . .
C14 C 0.5932(6) 0.0485(2) 0.2894(5) 0.0509(11) Uani 1 1 d . . .
H14 H 0.5599 0.0470 0.1984 0.061 Uiso 1 1 calc R . .
C15 C 0.7307(7) 0.0195(3) 0.3648(5) 0.0699(15) Uani 1 1 d . . .
H15 H 0.7923 -0.0027 0.3240 0.084 Uiso 1 1 calc R . .
C16 C 0.7819(7) 0.0220(3) 0.5007(5) 0.0724(16) Uani 1 1 d . . .
H16 H 0.8764 0.0012 0.5480 0.087 Uiso 1 1 calc R . .
C17 C 0.6993(6) 0.0535(2) 0.5666(5) 0.0528(12) Uani 1 1 d . . .
H17 H 0.7345 0.0553 0.6576 0.063 Uiso 1 1 calc R . .
C18 C 0.5593(5) 0.0831(2) 0.4909(4) 0.0428(10) Uani 1 1 d . . .
C19 C 0.4544(7) 0.1355(3) 0.6576(5) 0.0645(14) Uani 1 1 d . . .
H19A H 0.5672 0.1386 0.7140 0.077 Uiso 1 1 calc R . .
H19B H 0.4020 0.1036 0.6919 0.077 Uiso 1 1 calc R . .
C20 C 0.1297(8) 0.2500 0.6584(6) 0.0533(17) Uani 1 2 d S . .
H20 H 0.0215 0.2500 0.6572 0.064 Uiso 1 2 calc SR . .
C21 C 0.2058(6) 0.1949(2) 0.6592(4) 0.0528(12) Uani 1 1 d . . .
C22 C 0.3685(6) 0.1950(2) 0.6594(4) 0.0526(12) Uani 1 1 d . . .
C23 C 0.4489(8) 0.2500 0.6590(6) 0.0556(19) Uani 1 2 d S . .
C24 C 0.1110(8) 0.1373(3) 0.6532(6) 0.0743(16) Uani 1 1 d . . .
H24A H -0.0001 0.1471 0.6458 0.111 Uiso 1 1 calc R . .
H24B H 0.1598 0.1141 0.7315 0.111 Uiso 1 1 calc R . .
H24C H 0.1124 0.1139 0.5784 0.111 Uiso 1 1 calc R . .
C25 C 0.6238(9) 0.2500 0.6554(8) 0.083(3) Uani 1 2 d S . .
H25A H 0.6939 0.2705 0.7316 0.124 Uiso 0.50 1 calc PR . .
H25B H 0.6274 0.2708 0.5780 0.124 Uiso 0.50 1 calc PR . .
H25C H 0.6604 0.2088 0.6542 0.124 Uiso 0.50 1 calc PR . .

loop_
_atom_site_aniso_label
_atom_site_aniso_U_11
_atom_site_aniso_U_22
_atom_site_aniso_U_33
_atom_site_aniso_U_23
_atom_site_aniso_U_13
_atom_site_aniso_U_12
Re 0.0560(5) 0.0605(7) 0.0316(3) -0.0106(4) 0.0058(3) 0.0153(4)
C4 0.044(9) 0.075(15) 0.040(7) 0.002(10) 0.010(6) 0.006(10)
Re' 0.0477(3) 0.0585(7) 0.0307(3) -0.0093(4) 0.0103(2) 0.0028(4)
N1 0.029(5) 0.086(10) 0.020(4) -0.008(7) 0.002(3) -0.003(7)
N3 0.057(3) 0.107(4) 0.033(2) -0.013(2) 0.0048(19) 0.033(2)
N4 0.052(2) 0.089(3) 0.032(2) -0.0061(19) 0.0077(18) 0.023(2)
C1 0.089(18) 0.085(16) 0.041(8) -0.015(9) -0.024(9) 0.012(11)
C2 0.065(11) 0.142(18) 0.040(7) -0.017(9) 0.018(6) 0.047(11)
O1 0.075(14) 0.100(19) 0.100(14) -0.053(16) -0.002(10) 0.024(13)
O2 0.110(9) 0.140(11) 0.061(6) -0.042(7) 0.014(6) 0.049(9)
C1' 0.069(14) 0.072(18) 0.103(17) -0.079(17) -0.002(10) 0.003(15)
C2' 0.049(8) 0.131(17) 0.045(9) -0.027(9) 0.005(6) -0.009(9)
O1' 0.101(15) 0.079(8) 0.093(8) -0.006(6) 0.045(10) -0.019(9)
O2' 0.082(7) 0.138(11) 0.097(10) -0.069(9) 0.021(6) 0.018(8)
C5 0.048(8) 0.18(4) 0.037(6) -0.001(8) 0.014(5) -0.023(13)
C6' 0.047(12) 0.10(2) 0.058(9) -0.001(13) 0.009(7) -0.027(15)
C6 0.057(8) 0.108(15) 0.025(5) 0.000(9) 0.012(5) 0.006(11)
C7 0.041(5) 0.08(3) 0.031(4) 0.000(6) 0.008(4) -0.004(7)
C8 0.044(4) 0.032(15) 0.027(3) -0.005(4) 0.006(3) -0.004(4)
C9 0.040(2) 0.071(3) 0.031(2) 0.000(2) 0.0059(18) 0.004(2)
C10 0.062(3) 0.064(3) 0.053(3) -0.003(2) 0.020(3) 0.003(3)
C11 0.060(3) 0.074(3) 0.059(3) 0.003(3) 0.030(3) 0.000(3)
C12 0.073(4) 0.140(6) 0.034(3) -0.015(3) 0.006(3) 0.054(4)
C13 0.042(2) 0.053(3) 0.042(2) 0.000(2) 0.0143(19) 0.010(2)
C14 0.059(3) 0.049(3) 0.047(3) -0.003(2) 0.022(2) 0.007(2)
C15 0.076(4) 0.072(4) 0.065(4) -0.008(3) 0.028(3) 0.027(3)
C16 0.068(4) 0.077(4) 0.065(4) 0.001(3) 0.012(3) 0.031(3)
C17 0.063(3) 0.046(3) 0.044(3) 0.003(2) 0.010(2) 0.007(2)
C18 0.042(2) 0.048(3) 0.038(2) -0.0008(19) 0.0122(19) 0.002(2)
C19 0.059(3) 0.096(4) 0.036(3) -0.007(3) 0.013(2) 0.021(3)
C20 0.045(4) 0.072(5) 0.049(4) 0.000 0.024(3) 0.000
C21 0.053(3) 0.073(4) 0.035(2) -0.004(2) 0.016(2) -0.003(2)
C22 0.051(3) 0.080(4) 0.025(2) -0.003(2) 0.0096(19) 0.009(2)
C23 0.039(3) 0.107(6) 0.021(3) 0.000 0.010(3) 0.000
C24 0.077(4) 0.072(4) 0.080(4) -0.003(3) 0.033(3) -0.002(3)
C25 0.043(4) 0.151(8) 0.054(5) 0.000 0.015(4) 0.000

loop_
_atom_type_symbol
_atom_type_description
_atom_type_scat_dispersion_real
_atom_type_scat_dispersion_imag
_atom_type_scat_source
C C 0.0033 0.0016 'International Tables Vol C Tables 4.2.6.8 and 6.1.1.4'
H H 0.0000 0.0000 'International Tables Vol C Tables 4.2.6.8 and 6.1.1.4'
N N 0.0061 0.0033 'International Tables Vol C Tables 4.2.6.8 and 6.1.1.4'
O O 0.0106 0.0060 'International Tables Vol C Tables 4.2.6.8 and 6.1.1.4'
Re Re -1.0185 7.2310 'International Tables Vol C Tables 4.2.6.8 and 6.1.1.4'

loop_
_geom_angle_atom_site_label_1
_geom_angle_atom_site_label_2
_geom_angle_atom_site_label_3
_geom_angle
_geom_angle_site_symmetry_1
_geom_angle_site_symmetry_3
_geom_angle_publ_flag
C3 Re C1 92.4(7) . . ?
C3 Re C2 87.9(6) . . ?
C1 Re C2 91.2(12) . . ?
C3 Re N2 88.1(4) . . ?
C1 Re N2 100.8(11) . . ?
C2 Re N2 167.5(6) . . ?
C3 Re N3 170.0(4) . . ?
C1 Re N3 79.4(6) . . ?
C2 Re N3 98.0(5) . . ?
N2 Re N3 87.8(2) . . ?
C3 Re C4 94.0(6) . 4_565 ?
C1 Re C4 172.2(9) . 4_565 ?
C2 Re C4 93.6(9) . 4_565 ?
N2 Re C4 74.9(7) . 4_565 ?
N3 Re C4 93.8(5) . 4_565 ?
C3 Re C7 90.2(4) . . ?
C1 Re C7 155.6(11) . . ?
C2 Re C7 113.2(7) . . ?
N2 Re C7 55.0(5) . . ?
N3 Re C7 94.9(3) . . ?
C4 Re C7 20.0(6) 4_565 . ?
C3 Re C8 87.6(4) . . ?
C1 Re C8 122.1(11) . . ?
C2 Re C8 146.5(6) . . ?
N2 Re C8 21.3(3) . . ?
N3 Re C8 91.9(2) . . ?
C4 Re C8 53.7(7) 4_565 . ?
C7 Re C8 33.7(4) . . ?
C7 C4 C7 21(2) 4_565 . ?
C7 C4 C6' 142(2) 4_565 . ?
C7 C4 C6' 121(2) . . ?
C7 C4 C4 52(2) 4_565 4_565 ?
C7 C4 C4 31.1(13) . 4_565 ?
C6' C4 C4 90.0(13) . 4_565 ?
C7 C4 Re 91(2) 4_565 4_565 ?
C7 C4 Re 111.7(15) . 4_565 ?
C6' C4 Re 126.8(16) . 4_565 ?
C4 C4 Re 142.6(6) 4_565 4_565 ?
C8 N2 C8 15.3(10) . 4_565 ?
C8 N2 C9 125.3(12) . . ?
C8 N2 C9 109.9(11) 4_565 . ?
C8 N2 N2 43.6(9) . 4_565 ?
C8 N2 N2 28.3(7) 4_565 4_565 ?
C9 N2 N2 81.7(5) . 4_565 ?
C8 N2 Re 97.8(9) . . ?
C8 N2 Re 113.0(7) 4_565 . ?
C9 N2 Re 136.2(7) . . ?
N2 N2 Re 141.0(3) 4_565 . ?
C2' Re' C3' 90.7(6) . . ?
C2' Re' C1' 90.8(10) . . ?
C3' Re' C1' 87.9(13) . . ?
C2' Re' N2' 171.9(6) . . ?
C3' Re' N2' 88.9(4) . . ?
C1' Re' N2' 97.3(9) . . ?
C2' Re' N3 98.7(6) . . ?
C3' Re' N3 169.9(3) . . ?
C1' Re' N3 95.6(12) . . ?
N2' Re' N3 81.2(2) . . ?
C2' Re' N1 96.1(7) . . ?
C3' Re' N1 95.0(5) . . ?
C1' Re' N1 172.5(9) . . ?
N2' Re' N1 75.9(5) . . ?
N3 Re' N1 80.4(3) . . ?
C7 N1 C6 117.2(12) . . ?
C7 N1 C7 7.4(8) . 4_565 ?
C6 N1 C7 109.9(12) . 4_565 ?
C7 N1 Re' 113.7(9) . . ?
C6 N1 Re' 129.1(11) . . ?
C7 N1 Re' 120.9(10) 4_565 . ?
C8 N2' C9 97.6(8) . . ?
C8 N2' C8 9.4(6) . 4_565 ?
C9 N2' C8 88.2(7) . 4_565 ?
C8 N2' Re' 111.5(7) . . ?
C9 N2' Re' 150.2(6) . . ?
C8 N2' Re' 120.8(6) 4_565 . ?
C12 N3 C13 104.3(4) . . ?
C12 N3 Re' 123.6(4) . . ?
C13 N3 Re' 128.7(3) . . ?
C12 N3 Re 123.4(3) . . ?
C13 N3 Re 132.3(3) . . ?
Re' N3 Re 14.79(4) . . ?
C12 N4 C18 107.1(4) . . ?
C12 N4 C19 125.8(4) . . ?
C18 N4 C19 127.2(4) . . ?
O1 C1 Re 170(3) . . ?
O2 C2 Re 172.5(19) . . ?
O3 C3 Re 173.5(10) . . ?
O1' C1' Re' 173(2) . . ?
O2' C2' Re' 177.4(18) . . ?
O3' C3' Re' 176.0(10) . . ?
C6' C5 C5 124(4) 4_565 4_565 ?
C6' C5 C6' 96(4) 4_565 . ?
C5 C5 C6' 27.7(10) 4_565 . ?
C6' C5 C6 24(3) 4_565 . ?
C5 C5 C6 147.9(11) 4_565 . ?
C6' C5 C6 120.2(13) . . ?
C5 C6' C5 28(3) 4_565 . ?
C5 C6' C4 146(4) 4_565 . ?
C5 C6' C4 118(2) . . ?
C5 C6' C6' 56(4) 4_565 4_565 ?
C5 C6' C6' 27.7(10) . 4_565 ?
C4 C6' C6' 90.0(13) . 4_565 ?
C5 C6 N1 118.9(16) . . ?
C7 C7 C4 128(2) 4_565 4_565 ?
C7 C7 C4 31.1(13) 4_565 . ?
C4 C7 C4 97(3) 4_565 . ?
C7 C7 N1 155.7(7) 4_565 . ?
C4 C7 N1 28(2) 4_565 . ?
C4 C7 N1 124.7(13) . . ?
C7 C7 C8 88.8(13) 4_565 . ?
C4 C7 C8 143(3) 4_565 . ?
C4 C7 C8 120(2) . . ?
N1 C7 C8 115.5(17) . . ?
C7 C7 C8 69.3(12) 4_565 4_565 ?
C4 C7 C8 162(3) 4_565 4_565 ?
C4 C7 C8 100(2) . 4_565 ?
N1 C7 C8 134.9(17) . 4_565 ?
C8 C7 C8 19.5(12) . 4_565 ?
C7 C7 N1 17.0(7) 4_565 4_565 ?
C4 C7 N1 111.5(18) 4_565 4_565 ?
C4 C7 N1 14.4(13) . 4_565 ?
N1 C7 N1 138.7(12) . 4_565 ?
C8 C7 N1 105.7(19) . 4_565 ?
C8 C7 N1 86.2(18) 4_565 4_565 ?
C7 C7 Re 162.3(4) 4_565 . ?
C4 C7 Re 69(2) 4_565 . ?
C4 C7 Re 165.2(16) . . ?
N1 C7 Re 41.1(8) . . ?
C8 C7 Re 74.5(11) . . ?
C8 C7 Re 93.9(11) 4_565 . ?
N1 C7 Re 173.3(7) 4_565 . ?
C8 C8 N2 136.4(9) 4_565 . ?
C8 C8 N2' 145.8(6) 4_565 . ?
N2 C8 N2' 9.5(9) . . ?
C8 C8 N2 28.3(7) 4_565 4_565 ?
N2 C8 N2 108.1(13) . 4_565 ?
N2' C8 N2 117.5(8) . 4_565 ?
C8 C8 C7 91.2(13) 4_565 . ?
N2 C8 C7 132.4(18) . . ?
N2' C8 C7 123.0(16) . . ?
N2 C8 C7 119.5(17) 4_565 . ?
C8 C8 C7 69.3(12) 4_565 4_565 ?
N2 C8 C7 154.3(18) . 4_565 ?
N2' C8 C7 144.9(16) . 4_565 ?
N2 C8 C7 97.6(16) 4_565 4_565 ?
C7 C8 C7 22(2) . 4_565 ?
C8 C8 N2' 24.9(5) 4_565 4_565 ?
N2 C8 N2' 111.5(10) . 4_565 ?
N2' C8 N2' 120.9(9) . 4_565 ?
N2 C8 N2' 3.5(6) 4_565 4_565 ?
C7 C8 N2' 116.1(15) . 4_565 ?
C7 C8 N2' 94.2(14) 4_565 4_565 ?
C8 C8 Re 162.0(2) 4_565 . ?
N2 C8 Re 60.9(9) . . ?
N2' C8 Re 51.4(6) . . ?
N2 C8 Re 167.6(8) 4_565 . ?
C7 C8 Re 71.7(13) . . ?
C7 C8 Re 93.5(12) 4_565 . ?
N2' C8 Re 170.0(6) 4_565 . ?
C10 C9 N2 141.0(7) . . ?
C10 C9 N2' 122.7(6) . . ?
N2 C9 N2' 18.4(5) . . ?
C10 C9 C9 120.6(3) . 4_565 ?
N2 C9 C9 98.3(5) . 4_565 ?
N2' C9 C9 116.6(4) . 4_565 ?
C9 C10 C11 117.9(5) . . ?
C10 C11 C11 121.5(3) . 4_565 ?
N3 C12 N4 113.5(4) . . ?
C14 C13 C18 120.8(4) . . ?
C14 C13 N3 130.7(4) . . ?
C18 C13 N3 108.6(4) . . ?
C15 C14 C13 116.6(5) . . ?
C14 C15 C16 122.0(5) . . ?
C17 C16 C15 122.2(5) . . ?
C16 C17 C18 116.2(5) . . ?
N4 C18 C17 131.3(4) . . ?
N4 C18 C13 106.5(4) . . ?
C17 C18 C13 122.2(4) . . ?
N4 C19 C22 111.7(4) . . ?
C21 C20 C21 123.2(6) . 4_565 ?
C20 C21 C22 118.3(5) . . ?
C20 C21 C24 119.3(5) . . ?
C22 C21 C24 122.3(5) . . ?
C23 C22 C21 120.0(5) . . ?
C23 C22 C19 120.3(5) . . ?
C21 C22 C19 119.6(5) . . ?
C22 C23 C22 120.2(6) . 4_565 ?
C22 C23 C25 119.9(3) . . ?
C22 C23 C25 119.9(3) 4_565 . ?

loop_
_geom_bond_atom_site_label_1
_geom_bond_atom_site_label_2
_geom_bond_distance
_geom_bond_site_symmetry_2
_geom_bond_publ_flag
Re C3 1.895(11) . ?
Re C1 1.909(9) . ?
Re C2 1.933(17) . ?
Re N2 2.200(10) . ?
Re N3 2.220(4) . ?
Re C4 2.29(2) 4_565 ?
Re C7 2.46(3) . ?
Re C8 2.496(16) . ?
C4 C7 0.84(2) 4_565 ?
C4 C7 1.28(4) . ?
C4 C6' 1.37(3) . ?
C4 C4 1.62(4) 4_565 ?
C4 Re 2.29(2) 4_565 ?
N2 C8 0.917(14) . ?
N2 C8 1.335(19) 4_565 ?
N2 C9 1.387(10) . ?
N2 N2 1.84(2) 4_565 ?
Re' C2' 1.83(2) . ?
Re' C3' 1.881(10) . ?
Re' C1' 1.913(9) . ?
Re' N2' 2.177(9) . ?
Re' N3 2.216(4) . ?
Re' N1 2.251(12) . ?
N1 C7 1.31(3) . ?
N1 C6 1.40(3) . ?
N1 C7 1.85(3) 4_565 ?
N2' C8 1.324(17) . ?
N2' C9 1.409(9) . ?
N2' C8 1.771(18) 4_565 ?
N3 C12 1.324(6) . ?
N3 C13 1.400(6) . ?
N4 C12 1.333(6) . ?
N4 C18 1.364(5) . ?
N4 C19 1.467(6) . ?
C1 O1 1.106(10) . ?
C2 O2 1.117(18) . ?
C3 O3 1.169(12) . ?
C1' O1' 1.110(9) . ?
C2' O2' 1.20(2) . ?
C3' O3' 1.142(11) . ?
C5 C6' 0.76(2) 4_565 ?
C5 C5 0.77(7) 4_565 ?
C5 C6' 1.35(4) . ?
C5 C6 1.38(4) . ?
C6' C5 0.76(2) 4_565 ?
C6' C6' 1.62(4) 4_565 ?
C7 C7 0.57(6) 4_565 ?
C7 C4 0.84(2) 4_565 ?
C7 C8 1.438(14) . ?
C7 C8 1.54(2) 4_565 ?
C7 N1 1.85(3) 4_565 ?
C8 C8 0.51(3) 4_565 ?
C8 N2 1.335(19) 4_565 ?
C8 C7 1.54(2) 4_565 ?
C8 N2' 1.771(18) 4_565 ?
C9 C10 1.364(7) . ?
C9 C9 1.438(10) 4_565 ?
C10 C11 1.380(7) . ?
C11 C11 1.387(10) 4_565 ?
C13 C14 1.380(6) . ?
C13 C18 1.389(6) . ?
C14 C15 1.361(7) . ?
C15 C16 1.389(7) . ?
C16 C17 1.350(7) . ?
C17 C18 1.382(6) . ?
C19 C22 1.506(7) . ?
C20 C21 1.375(6) . ?
C20 C21 1.375(6) 4_565 ?
C21 C22 1.404(6) . ?
C21 C24 1.497(7) . ?
C22 C23 1.393(6) . ?
C23 C22 1.393(6) 4_565 ?
C23 C25 1.523(9) . ?
